data_4504288
loop_
_publ_author_name
'Li, Zhen'
'Li, Mian'
'Zhou, Xiao-Ping'
'Wu, Tao'
'Li, Dan'
'Ng, Seik Weng'

_publ_section_title
;
 Metal-Directed Supramolecular Architectures:&#x00A0; From Mononuclear to
 3D Frameworks Based on In Situ Tetrazole Ligand Synthesis
;
_journal_issue 10
_journal_name_full 'Crystal Growth &amp; Design'
_journal_page_first 1992
_journal_paper_doi 10.1021/cg0702333
_journal_volume 7
_journal_year 2007
_chemical_formula_moiety '(C5 H3 N6)2 Cd'
_chemical_formula_sum 'C10 H6 Cd N12'
_chemical_formula_weight 406.67
_chemical_name_systematic
; 
 ? 
;
_space_group_IT_number 4
_symmetry_cell_setting monoclinic
_symmetry_space_group_name_Hall 'P 2yb'
_symmetry_space_group_name_H-M 'P 1 21 1'
_atom_sites_solution_hydrogens geom
_atom_sites_solution_primary direct
_atom_sites_solution_secondary difmap
_audit_creation_method SHELXL-97
_cell_angle_alpha 90.00
_cell_angle_beta 105.5030(10)
_cell_angle_gamma 90.00
_cell_formula_units_Z 4
_cell_length_a 8.7615(6)
_cell_length_b 18.5982(13)
_cell_length_c 9.0395(6)
_cell_measurement_temperature 293(2)
_cell_volume 1419.38(17)
_computing_structure_refinement 'SHELXL-97 (Sheldrick, 1997)'
_computing_structure_solution 'SHELXS-97 (Sheldrick, 1990)'
_diffrn_ambient_temperature 293(2)
_diffrn_measured_fraction_theta_full 0.984
_diffrn_measured_fraction_theta_max 0.984
_diffrn_radiation_monochromator graphite
_diffrn_radiation_source 'fine-focus sealed tube'
_diffrn_radiation_type MoK\a
_diffrn_radiation_wavelength 0.71073
_diffrn_reflns_av_R_equivalents 0.0179
_diffrn_reflns_av_sigmaI/netI 0.0307
_diffrn_reflns_limit_h_max 10
_diffrn_reflns_limit_h_min -11
_diffrn_reflns_limit_k_max 24
_diffrn_reflns_limit_k_min -22
_diffrn_reflns_limit_l_max 11
_diffrn_reflns_limit_l_min -10
_diffrn_reflns_number 9576
_diffrn_reflns_theta_full 28.04
_diffrn_reflns_theta_max 28.04
_diffrn_reflns_theta_min 2.19
_exptl_absorpt_coefficient_mu 1.560
_exptl_absorpt_correction_type multi-scan
_exptl_absorpt_process_details 'SADABS (Bruker, 2002)'
_exptl_crystal_density_diffrn 1.903
_exptl_crystal_density_method 'not measured'
_exptl_crystal_F_000 792
_refine_diff_density_max 0.953
_refine_diff_density_min -0.599
_refine_diff_density_rms 0.096
_refine_ls_abs_structure_details 'Flack H D (1983), Acta Cryst. A39, 876-881'
_refine_ls_abs_structure_Flack 0.00
_refine_ls_extinction_coef 0.0008(3)
_refine_ls_extinction_expression Fc^*^=kFc[1+0.001xFc^2^\l^3^/sin(2\q)]^-1/4^
_refine_ls_extinction_method SHELXL
_refine_ls_goodness_of_fit_ref 1.058
_refine_ls_hydrogen_treatment mixed
_refine_ls_matrix_type full
_refine_ls_number_parameters 416
_refine_ls_number_reflns 5516
_refine_ls_number_restraints 1
_refine_ls_restrained_S_all 1.058
_refine_ls_R_factor_all 0.0301
_refine_ls_R_factor_gt 0.0291
_refine_ls_shift/su_max 0.001
_refine_ls_shift/su_mean 0.000
_refine_ls_structure_factor_coef Fsqd
_refine_ls_weighting_details 'calc w=1/[\s^2^(Fo^2^)+(0.0513P)^2^+0.0000P] where P=(Fo^2^+2Fc^2^)/3'
_refine_ls_weighting_scheme calc
_refine_ls_wR_factor_gt 0.0769
_refine_ls_wR_factor_ref 0.0775
_reflns_number_gt 5367
_reflns_number_total 5516
_reflns_threshold_expression >2sigma(I)
_cod_data_source_file cg0702333si20070310_090159.cif
_cod_data_source_block Complex_3
_cod_depositor_comments
;
The following automatic conversions were performed:

'_exptl_absorpt_correction_type' value 'Multi-scan' changed to
'multi-scan' according to
/home/saulius/struct/CIF-dictionaries/cif_core.dic dictionary named
'cif_core.dic' version 2.4.1 from 2010-06-29.

Automatic conversion script
Id: cif_fix_values 1715 2011-07-08 13:25:40Z adriana 
;
_cod_original_sg_symbol_H-M P2(1)
_cod_database_code 4504288

loop_
_symmetry_equiv_pos_as_xyz
'x, y, z'
'-x, y+1/2, -z'

loop_
_atom_site_label
_atom_site_type_symbol
_atom_site_fract_x
_atom_site_fract_y
_atom_site_fract_z
_atom_site_U_iso_or_equiv
_atom_site_adp_type
_atom_site_occupancy
_atom_site_symmetry_multiplicity
_atom_site_calc_flag
_atom_site_refinement_flags
Cd1 Cd 0.35949(3) 0.124301(14) 0.81957(3) 0.03077(9) Uani 1 1 d .
Cd2 Cd -0.16036(3) 0.181865(16) 0.75305(3) 0.02971(8) Uani 1 1 d .
N19 N 0.4304(4) 0.1756(3) 0.6174(4) 0.0338(8) Uani 1 1 d .
N5 N 0.3687(4) 0.0862(2) 1.0732(4) 0.0331(8) Uani 1 1 d .
N1 N 0.6248(4) 0.1170(2) 0.9673(4) 0.0301(7) Uani 1 1 d .
C16 C 0.5575(5) 0.2083(2) 0.4587(5) 0.0290(8) Uani 1 1 d .
N13 N 0.1174(4) 0.0688(2) 0.7102(4) 0.0298(7) Uani 1 1 d .
N7 N 0.2386(5) 0.2272(2) 0.8814(5) 0.0369(8) Uani 1 1 d .
N11 N -0.2064(5) 0.2990(2) 0.8488(4) 0.0358(8) Uani 1 1 d .
C13 C 0.2796(7) -0.0918(3) 0.5596(6) 0.0448(11) Uani 1 1 d .
H13 H 0.1858 -0.1139 0.5062 0.054 Uiso 1 1 calc R
C12 C 0.2722(5) -0.0290(2) 0.6432(5) 0.0341(9) Uani 1 1 d .
N24 N 0.8041(6) 0.2601(3) 0.1973(5) 0.0517(12) Uani 1 1 d .
N17 N 0.4053(5) 0.0032(2) 0.7234(4) 0.0371(8) Uani 1 1 d .
C7 C -0.0771(5) 0.3347(2) 0.9271(5) 0.0347(9) Uani 1 1 d .
N15 N -0.1183(5) 0.0237(3) 0.6344(6) 0.0500(11) Uani 1 1 d .
N10 N 0.0823(4) 0.2387(2) 0.8611(4) 0.0327(7) Uani 1 1 d .
N9 N 0.2179(6) 0.3306(3) 0.9846(6) 0.0539(12) Uani 1 1 d .
N6 N 0.4004(6) 0.0321(3) 1.3656(5) 0.0484(11) Uani 1 1 d .
C14 C 0.5458(7) -0.0888(3) 0.6347(8) 0.0563(14) Uani 1 1 d .
H14 H 0.6435 -0.1086 0.6357 0.068 Uiso 1 1 calc R
N16 N -0.0201(5) -0.0250(3) 0.6021(6) 0.0487(11) Uani 1 1 d .
C11 C 0.1246(5) 0.0042(2) 0.6501(5) 0.0318(9) Uani 1 1 d .
N14 N -0.0361(4) 0.0798(2) 0.6990(4) 0.0366(8) Uani 1 1 d .
N18 N 0.4166(7) -0.1205(3) 0.5545(7) 0.0574(13) Uani 1 1 d .
N12 N -0.2279(7) 0.4222(3) 1.0156(6) 0.0555(12) Uani 1 1 d .
N3 N 0.8728(5) 0.0943(3) 1.0665(6) 0.0640(16) Uani 1 1 d .
C15 C 0.5414(6) -0.0264(3) 0.7183(7) 0.0462(11) Uani 1 1 d .
H15 H 0.6360 -0.0050 0.7718 0.055 Uiso 1 1 calc R
C10 C -0.3466(6) 0.3256(3) 0.8540(6) 0.0411(10) Uani 1 1 d .
H10 H -0.4394 0.3028 0.8006 0.049 Uiso 1 1 calc R
C18 C 0.6767(6) 0.2454(3) 0.2486(5) 0.0401(10) Uani 1 1 d .
H18 H 0.5763 0.2492 0.1810 0.048 Uiso 1 1 calc R
C6 C 0.0756(5) 0.3018(3) 0.9249(5) 0.0354(9) Uani 1 1 d .
C4 C 0.2609(6) 0.0501(3) 1.2739(6) 0.0451(12) Uani 1 1 d .
H4 H 0.1713 0.0449 1.3095 0.054 Uiso 1 1 calc R
N2 N 0.7701(4) 0.1221(3) 0.9494(4) 0.0378(8) Uani 1 1 d .
C17 C 0.6904(5) 0.2249(2) 0.3987(5) 0.0304(8) Uani 1 1 d .
C9 C -0.3544(7) 0.3871(3) 0.9385(7) 0.0501(13) Uani 1 1 d .
H9 H -0.4535 0.4043 0.9407 0.060 Uiso 1 1 calc R
C19 C 0.9423(7) 0.2531(4) 0.2982(6) 0.0557(15) Uani 1 1 d .
H19 H 1.0333 0.2612 0.2663 0.067 Uiso 1 1 calc R
N4 N 0.7973(5) 0.0694(3) 1.1666(6) 0.0596(14) Uani 1 1 d .
C2 C 0.5111(5) 0.0687(2) 1.1648(4) 0.0315(8) Uani 1 1 d .
C3 C 0.5261(6) 0.0417(3) 1.3118(5) 0.0408(10) Uani 1 1 d .
H3 H 0.6262 0.0302 1.3736 0.049 Uiso 1 1 calc R
C5 C 0.2433(5) 0.0764(3) 1.1273(5) 0.0415(11) Uani 1 1 d .
H5 H 0.1427 0.0873 1.0659 0.050 Uiso 1 1 calc R
C1 C 0.6457(5) 0.0837(3) 1.1009(5) 0.0334(9) Uani 1 1 d .
N22 N 0.5774(4) 0.1830(2) 0.6021(3) 0.0293(6) Uani 1 1 d .
N20 N 0.3269(4) 0.1948(3) 0.4882(4) 0.0441(10) Uani 1 1 d .
N21 N 0.4039(5) 0.2155(3) 0.3867(4) 0.0396(9) Uani 1 1 d .
N23 N 0.8328(4) 0.2198(2) 0.4994(4) 0.0353(8) Uani 1 1 d .
N8 N 0.3186(5) 0.2818(3) 0.9548(6) 0.0522(11) Uani 1 1 d .
C8 C -0.0884(7) 0.3967(3) 1.0096(7) 0.0498(12) Uani 1 1 d .
H8 H 0.0035 0.4206 1.0614 0.060 Uiso 1 1 calc R
C20 C 0.9589(6) 0.2343(3) 0.4476(6) 0.0495(13) Uani 1 1 d .
H20 H 1.0597 0.2316 0.5147 0.059 Uiso 1 1 calc R

loop_
_atom_site_aniso_label
_atom_site_aniso_U_11
_atom_site_aniso_U_22
_atom_site_aniso_U_33
_atom_site_aniso_U_23
_atom_site_aniso_U_13
_atom_site_aniso_U_12
Cd1 0.02166(14) 0.04222(18) 0.02895(14) 0.00161(13) 0.00766(10) -0.00033(13)
Cd2 0.02192(14) 0.03981(16) 0.02801(14) 0.00098(12) 0.00774(10) 0.00063(12)
N19 0.0203(16) 0.047(2) 0.0353(16) 0.005(2) 0.0088(13) 0.0005(18)
N5 0.0241(18) 0.048(2) 0.0285(16) 0.0021(15) 0.0096(14) 0.0003(16)
N1 0.0190(15) 0.043(2) 0.0299(14) 0.0036(16) 0.0089(12) -0.0003(16)
C16 0.0267(19) 0.0315(19) 0.0286(17) 0.0018(15) 0.0066(15) 0.0018(15)
N13 0.0256(16) 0.0345(18) 0.0303(15) 0.0027(15) 0.0093(13) 0.0020(15)
N7 0.0261(19) 0.044(2) 0.0432(19) -0.0007(17) 0.0131(16) 0.0002(16)
N11 0.031(2) 0.045(2) 0.0341(17) 0.0012(17) 0.0145(15) 0.0033(17)
C13 0.042(3) 0.032(2) 0.064(3) -0.002(2) 0.020(2) -0.001(2)
C12 0.035(2) 0.035(2) 0.035(2) 0.0071(18) 0.0143(18) -0.0005(18)
N24 0.043(3) 0.079(4) 0.038(2) 0.012(2) 0.0192(19) 0.000(2)
N17 0.033(2) 0.044(2) 0.0372(18) 0.0038(17) 0.0147(16) 0.0022(17)
C7 0.033(2) 0.038(2) 0.036(2) 0.0016(19) 0.0148(18) 0.0021(18)
N15 0.033(2) 0.053(3) 0.065(3) -0.011(2) 0.014(2) -0.0046(19)
N10 0.0262(17) 0.0397(19) 0.0340(16) 0.0008(16) 0.0112(14) 0.0012(16)
N9 0.035(2) 0.052(3) 0.073(3) -0.017(2) 0.012(2) -0.005(2)
N6 0.050(3) 0.062(3) 0.039(2) 0.010(2) 0.022(2) -0.001(2)
C14 0.042(3) 0.047(3) 0.086(4) 0.004(3) 0.027(3) 0.015(2)
N16 0.032(2) 0.047(2) 0.065(3) -0.010(2) 0.010(2) -0.0055(19)
C11 0.032(2) 0.035(2) 0.0305(18) 0.0059(17) 0.0105(16) -0.0021(17)
N14 0.0234(17) 0.047(2) 0.0389(18) 0.0001(17) 0.0077(15) 0.0001(17)
N18 0.061(3) 0.037(2) 0.082(3) -0.004(2) 0.033(3) 0.007(2)
N12 0.054(3) 0.047(3) 0.068(3) -0.007(2) 0.021(3) 0.013(2)
N3 0.026(2) 0.111(4) 0.058(3) 0.038(3) 0.0163(19) 0.011(2)
C15 0.031(2) 0.047(3) 0.060(3) 0.004(2) 0.013(2) 0.003(2)
C10 0.032(2) 0.047(3) 0.047(2) -0.004(2) 0.015(2) 0.005(2)
C18 0.038(2) 0.049(3) 0.032(2) 0.0037(19) 0.0082(18) -0.001(2)
C6 0.030(2) 0.040(2) 0.038(2) -0.0029(19) 0.0100(18) -0.0011(18)
C4 0.038(3) 0.062(3) 0.043(2) 0.007(2) 0.024(2) -0.005(2)
N2 0.0249(17) 0.055(2) 0.0356(16) 0.011(2) 0.0116(14) 0.003(2)
C17 0.030(2) 0.033(2) 0.0282(17) -0.0014(15) 0.0075(15) 0.0003(16)
C9 0.049(3) 0.049(3) 0.059(3) -0.001(2) 0.024(3) 0.007(2)
C19 0.036(3) 0.092(5) 0.042(2) 0.007(3) 0.016(2) -0.002(3)
N4 0.029(2) 0.096(4) 0.055(3) 0.036(3) 0.0138(19) 0.011(2)
C2 0.028(2) 0.037(2) 0.0308(18) 0.0042(17) 0.0115(15) 0.0000(18)
C3 0.034(2) 0.050(3) 0.040(2) 0.010(2) 0.0126(19) 0.003(2)
C5 0.025(2) 0.057(3) 0.044(2) -0.002(2) 0.0117(18) -0.001(2)
C1 0.0222(19) 0.046(2) 0.0329(19) 0.0054(17) 0.0086(15) 0.0023(17)
N22 0.0227(15) 0.0377(17) 0.0284(14) -0.0007(16) 0.0082(12) -0.0014(16)
N20 0.0231(17) 0.064(3) 0.0432(19) 0.0084(19) 0.0057(15) 0.0006(18)
N21 0.0258(19) 0.054(2) 0.0376(19) 0.0093(18) 0.0065(16) -0.0034(17)
N23 0.0261(18) 0.048(2) 0.0331(17) 0.0080(16) 0.0097(14) 0.0063(16)
N8 0.031(2) 0.058(3) 0.066(3) -0.009(2) 0.011(2) -0.004(2)
C8 0.051(3) 0.044(3) 0.057(3) -0.009(2) 0.020(3) 0.000(2)
C20 0.028(2) 0.083(4) 0.042(2) 0.013(3) 0.0163(19) 0.003(3)

loop_
_atom_type_symbol
_atom_type_description
_atom_type_scat_dispersion_real
_atom_type_scat_dispersion_imag
_atom_type_scat_source
C C 0.0033 0.0016 'International Tables Vol C Tables 4.2.6.8 and 6.1.1.4'
H H 0.0000 0.0000 'International Tables Vol C Tables 4.2.6.8 and 6.1.1.4'
N N 0.0061 0.0033 'International Tables Vol C Tables 4.2.6.8 and 6.1.1.4'
Cd Cd -0.8075 1.2024 'International Tables Vol C Tables 4.2.6.8 and 6.1.1.4'

loop_
_geom_angle_atom_site_label_1
_geom_angle_atom_site_label_2
_geom_angle_atom_site_label_3
_geom_angle
_geom_angle_site_symmetry_1
_geom_angle_site_symmetry_3
N19 Cd1 N7 95.00(14) . .
N19 Cd1 N13 104.86(12) . .
N7 Cd1 N13 92.58(13) . .
N19 Cd1 N1 92.26(12) . .
N7 Cd1 N1 110.81(14) . .
N13 Cd1 N1 149.80(13) . .
N19 Cd1 N5 161.11(13) . .
N7 Cd1 N5 85.06(14) . .
N13 Cd1 N5 94.00(12) . .
N1 Cd1 N5 70.26(12) . .
N19 Cd1 N17 89.71(14) . .
N7 Cd1 N17 162.93(13) . .
N13 Cd1 N17 70.35(13) . .
N1 Cd1 N17 85.33(14) . .
N5 Cd1 N17 95.74(13) . .
N14 Cd2 N2 90.15(15) . 1_455
N14 Cd2 N22 109.27(13) . 1_455
N2 Cd2 N22 91.89(12) 1_455 1_455
N14 Cd2 N10 91.88(13) . .
N2 Cd2 N10 107.07(13) 1_455 .
N22 Cd2 N10 151.70(14) 1_455 .
N14 Cd2 N23 86.12(13) . 1_455
N2 Cd2 N23 159.62(14) 1_455 1_455
N22 Cd2 N23 70.61(12) 1_455 1_455
N10 Cd2 N23 93.09(13) . 1_455
N14 Cd2 N11 162.12(13) . .
N2 Cd2 N11 93.15(16) 1_455 .
N22 Cd2 N11 88.20(14) 1_455 .
N10 Cd2 N11 70.34(13) . .
N23 Cd2 N11 96.53(13) 1_455 .
N20 N19 N22 109.4(3) . .
N20 N19 Cd1 123.3(3) . .
N22 N19 Cd1 126.8(3) . .
C5 N5 C2 117.6(4) . .
C5 N5 Cd1 125.2(3) . .
C2 N5 Cd1 117.0(3) . .
C1 N1 N2 104.0(3) . .
C1 N1 Cd1 114.8(3) . .
N2 N1 Cd1 139.4(3) . .
N21 C16 N22 111.0(4) . .
N21 C16 C17 127.2(4) . .
N22 C16 C17 121.8(4) . .
C11 N13 N14 105.3(4) . .
C11 N13 Cd1 116.0(3) . .
N14 N13 Cd1 138.4(3) . .
N8 N7 N10 109.4(4) . .
N8 N7 Cd1 122.9(3) . .
N10 N7 Cd1 127.5(3) . .
C10 N11 C7 117.0(4) . .
C10 N11 Cd2 126.1(3) . .
C7 N11 Cd2 115.9(3) . .
N18 C13 C12 121.8(5) . .
N17 C12 C13 120.4(4) . .
N17 C12 C11 116.3(4) . .
C13 C12 C11 123.3(4) . .
C19 N24 C18 115.8(4) . .
C15 N17 C12 117.1(4) . .
C15 N17 Cd1 128.3(4) . .
C12 N17 Cd1 113.4(3) . .
N11 C7 C8 121.5(5) . .
N11 C7 C6 115.4(4) . .
C8 C7 C6 123.1(5) . .
N14 N15 N16 109.1(4) . .
C6 N10 N7 104.1(4) . .
C6 N10 Cd2 116.4(3) . .
N7 N10 Cd2 139.5(3) . .
C6 N9 N8 104.0(4) . .
C4 N6 C3 117.0(4) . .
N18 C14 C15 122.1(5) . .
N15 N16 C11 105.3(4) . .
N13 C11 N16 110.8(4) . .
N13 C11 C12 123.0(4) . .
N16 C11 C12 126.2(5) . .
N15 N14 N13 109.5(4) . .
N15 N14 Cd2 121.0(3) . .
N13 N14 Cd2 129.2(3) . .
C14 N18 C13 117.1(5) . .
C9 N12 C8 117.2(5) . .
N2 N3 N4 109.2(4) . .
N17 C15 C14 121.4(5) . .
N11 C10 C9 120.4(5) . .
N24 C18 C17 122.1(4) . .
N10 C6 N9 112.9(4) . .
N10 C6 C7 121.5(4) . .
N9 C6 C7 125.6(5) . .
N6 C4 C5 122.5(4) . .
N3 N2 N1 110.5(3) . .
N3 N2 Cd2 123.4(3) . 1_655
N1 N2 Cd2 125.9(3) . 1_655
N23 C17 C18 120.5(4) . .
N23 C17 C16 115.4(4) . .
C18 C17 C16 124.1(4) . .
N12 C9 C10 122.8(5) . .
N24 C19 C20 123.2(5) . .
C1 N4 N3 104.1(4) . .
N5 C2 C3 120.8(4) . .
N5 C2 C1 115.0(3) . .
C3 C2 C1 124.1(4) . .
N6 C3 C2 121.4(5) . .
N5 C5 C4 120.6(5) . .
N1 C1 N4 112.3(4) . .
N1 C1 C2 121.1(4) . .
N4 C1 C2 126.6(4) . .
N19 N22 C16 104.8(3) . .
N19 N22 Cd2 139.6(2) . 1_655
C16 N22 Cd2 114.8(3) . 1_655
N19 N20 N21 109.4(3) . .
N20 N21 C16 105.4(4) . .
C17 N23 C20 117.1(4) . .
C17 N23 Cd2 117.0(3) . 1_655
C20 N23 Cd2 125.8(3) . 1_655
N7 N8 N9 109.6(4) . .
N12 C8 C7 121.1(6) . .
N23 C20 C19 121.2(5) . .

loop_
_geom_bond_atom_site_label_1
_geom_bond_atom_site_label_2
_geom_bond_distance
_geom_bond_site_symmetry_2
Cd1 N19 2.290(4) .
Cd1 N7 2.326(4) .
Cd1 N13 2.328(4) .
Cd1 N1 2.355(3) .
Cd1 N5 2.380(3) .
Cd1 N17 2.484(4) .
Cd2 N14 2.305(4) .
Cd2 N2 2.310(4) 1_455
Cd2 N22 2.338(3) 1_455
Cd2 N10 2.341(4) .
Cd2 N23 2.385(3) 1_455
Cd2 N11 2.418(4) .
N19 N20 1.322(5) .
N19 N22 1.339(5) .
N5 C5 1.330(6) .
N5 C2 1.340(5) .
N1 C1 1.325(5) .
N1 N2 1.329(5) .
C16 N21 1.336(6) .
C16 N22 1.346(5) .
C16 C17 1.443(6) .
N13 C11 1.327(6) .
N13 N14 1.338(5) .
N7 N8 1.309(6) .
N7 N10 1.349(5) .
N11 C10 1.336(6) .
N11 C7 1.341(6) .
C13 N18 1.326(7) .
C13 C12 1.402(7) .
C12 N17 1.339(6) .
C12 C11 1.450(6) .
N24 C19 1.313(7) .
N24 C18 1.346(6) .
N17 C15 1.325(6) .
C7 C8 1.390(7) .
C7 C6 1.476(6) .
N15 N14 1.312(6) .
N15 N16 1.334(6) .
N10 C6 1.316(6) .
N9 C6 1.331(7) .
N9 N8 1.342(7) .
N6 C4 1.323(7) .
N6 C3 1.329(7) .
C14 N18 1.310(9) .
C14 C15 1.391(8) .
N16 C11 1.340(6) .
N12 C9 1.315(8) .
N12 C8 1.326(8) .
N3 N2 1.299(6) .
N3 N4 1.339(6) .
C10 C9 1.387(7) .
C18 C17 1.383(6) .
C4 C5 1.381(7) .
N2 Cd2 2.310(4) 1_655
C17 N23 1.337(6) .
C19 C20 1.364(7) .
N4 C1 1.329(6) .
C2 C3 1.393(6) .
C2 C1 1.472(6) .
N22 Cd2 2.338(3) 1_655
N20 N21 1.333(5) .
N23 C20 1.337(6) .
N23 Cd2 2.385(3) 1_655
